data_4087898
loop_
_publ_author_name
'Al-Afyouni, Malik H.'
'Krishnan, V. Mahesh'
'Arman, Hadi D.'
'Tonzetich, Zachary J.'

_publ_section_title
;
 Synthesis and Reactivity of Manganese(II) Complexes Containing
 N-Heterocyclic Carbene Ligands
;
_journal_issue 20
_journal_name_full Organometallics
_journal_page_first 5088
_journal_paper_doi 10.1021/acs.organomet.5b00684
_journal_volume 34
_journal_year 2015
_chemical_formula_moiety 'C54 H58 Cl2 Mn2 N4'
_chemical_formula_sum 'C54 H58 Cl2 Mn2 N4'
_chemical_formula_weight 943.82
_space_group_IT_number 2
_space_group_name_Hall '-P 1'
_space_group_name_H-M_alt 'P -1'
_symmetry_cell_setting triclinic
_symmetry_space_group_name_Hall '-P 1'
_symmetry_space_group_name_H-M 'P -1'
_atom_sites_solution_hydrogens geom
_atom_sites_solution_primary direct
_atom_sites_solution_secondary difmap
_audit_creation_method SHELXL-97
_cell_angle_alpha 116.149(9)
_cell_angle_beta 98.265(13)
_cell_angle_gamma 93.340(15)
_cell_formula_units_Z 1
_cell_length_a 9.895(2)
_cell_length_b 11.700(2)
_cell_length_c 12.259(2)
_cell_measurement_reflns_used 4448
_cell_measurement_temperature 98(2)
_cell_measurement_theta_max 40.2
_cell_measurement_theta_min 3.0
_cell_volume 1248.9(4)
_computing_cell_refinement
;
CrystalClear-SM Expert 2.0 r5 (Rigaku, 2010)
;
_computing_data_collection
;
CrystalClear-SM Expert 2.0 r5 (Rigaku, 2010)
;
_computing_data_reduction
;
CrystalClear-SM Expert 2.0 r5 (Rigaku, 2010)
;
_computing_publication_material 'publCIF (Westrip, 2010)'
_computing_structure_refinement 'SHELXL-97 (Sheldrick, 1997)'
_computing_structure_solution 'SHELXS-97 (Sheldrick, 1990)'
_diffrn_ambient_temperature 98(2)
_diffrn_detector_area_resol_mean 28.5714
_diffrn_measured_fraction_theta_full 0.988
_diffrn_measured_fraction_theta_max 0.988
_diffrn_measurement_device_type
;
Saturn724 (2x2 bin mode)
;
_diffrn_measurement_method \w
_diffrn_radiation_monochromator graphite
_diffrn_radiation_source 'sealed tube'
_diffrn_radiation_type MoK\a
_diffrn_radiation_wavelength 0.71073
_diffrn_reflns_av_R_equivalents 0.0475
_diffrn_reflns_av_sigmaI/netI 0.0647
_diffrn_reflns_limit_h_max 10
_diffrn_reflns_limit_h_min -12
_diffrn_reflns_limit_k_max 14
_diffrn_reflns_limit_k_min -15
_diffrn_reflns_limit_l_max 15
_diffrn_reflns_limit_l_min -15
_diffrn_reflns_number 8814
_diffrn_reflns_reduction_process 'Lp corrections applied'
_diffrn_reflns_theta_full 27.50
_diffrn_reflns_theta_max 27.50
_diffrn_reflns_theta_min 2.54
_diffrn_standards_decay_% <1
_diffrn_standards_interval_count 0
_diffrn_standards_number 0
_exptl_absorpt_coefficient_mu 0.651
_exptl_absorpt_correction_T_max 1.000
_exptl_absorpt_correction_T_min 0.680
_exptl_absorpt_correction_type multi-scan
_exptl_absorpt_process_details 'ABSCOR (Higashi, 1995)'
_exptl_crystal_colour colourless
_exptl_crystal_density_diffrn 1.255
_exptl_crystal_density_method 'not measured'
_exptl_crystal_description prism
_exptl_crystal_F_000 494
_exptl_crystal_size_max 0.35
_exptl_crystal_size_mid 0.15
_exptl_crystal_size_min 0.14
_refine_diff_density_max 0.556
_refine_diff_density_min -0.397
_refine_diff_density_rms '0.064 ===END'
_refine_ls_extinction_method none
_refine_ls_goodness_of_fit_ref 0.998
_refine_ls_hydrogen_treatment constr
_refine_ls_matrix_type full
_refine_ls_number_parameters 280
_refine_ls_number_reflns 5664
_refine_ls_number_restraints 0
_refine_ls_restrained_S_all 0.998
_refine_ls_R_factor_all 0.0509
_refine_ls_R_factor_gt 0.0428
_refine_ls_shift/su_max 0.004
_refine_ls_shift/su_mean 0.001
_refine_ls_structure_factor_coef Fsqd
_refine_ls_weighting_details 'calc w=1/[\s^2^(Fo^2^)+(0.0500P)^2^+0.4000P] where P=(Fo^2^+2Fc^2^)/3'
_refine_ls_weighting_scheme calc
_refine_ls_wR_factor_gt 0.1087
_refine_ls_wR_factor_ref 0.1150
_reflns_number_gt 4587
_reflns_number_total 5664
_reflns_threshold_expression >2sigma(I)
_cod_data_source_file om5b00684_si_002.cif
_cod_data_source_block 7
_cod_original_sg_symbol_H-M P-1
_cod_database_code 4087898

loop_
_symmetry_equiv_pos_as_xyz
'x, y, z'
'-x, -y, -z'

loop_
_atom_site_label
_atom_site_type_symbol
_atom_site_fract_x
_atom_site_fract_y
_atom_site_fract_z
_atom_site_U_iso_or_equiv
_atom_site_adp_type
_atom_site_occupancy
_atom_site_symmetry_multiplicity
_atom_site_calc_flag
_atom_site_refinement_flags
Mn1 Mn 0.57548(3) 0.64260(3) 0.01462(3) 0.02256(11) Uani 1 1 d .
Cl1 Cl 0.66421(5) 0.45608(5) 0.02745(5) 0.02711(13) Uani 1 1 d .
N2 N 0.75332(18) 0.70762(17) -0.15200(15) 0.0247(4) Uani 1 1 d .
N1 N 0.56443(18) 0.59621(17) -0.26982(16) 0.0252(4) Uani 1 1 d .
C1 C 0.6326(2) 0.64670(19) -0.15082(18) 0.0220(4) Uani 1 1 d .
C14 C 0.8627(2) 0.7745(2) -0.04534(19) 0.0250(4) Uani 1 1 d .
C19 C 0.8624(2) 0.9048(2) 0.0309(2) 0.0275(5) Uani 1 1 d .
C23 C 0.6217(2) 0.8158(2) 0.18245(18) 0.0277(5) Uani 1 1 d .
C4 C 0.4292(2) 0.5209(2) -0.31608(18) 0.0254(4) Uani 1 1 d .
C24 C 0.7576(2) 0.8512(2) 0.2554(2) 0.0301(5) Uani 1 1 d .
H24A H 0.8238 0.7973 0.2277 0.036 Uiso 1 1 calc R
C15 C 0.9647(2) 0.7057(2) -0.0241(2) 0.0280(5) Uani 1 1 d .
C9 C 0.4205(2) 0.3878(2) -0.36041(18) 0.0291(5) Uani 1 1 d .
C8 C 0.2896(3) 0.3170(2) -0.4076(2) 0.0348(5) Uani 1 1 d .
H8A H 0.2808 0.2282 -0.4380 0.042 Uiso 1 1 calc R
C20 C 0.9613(2) 0.5652(2) -0.1111(2) 0.0351(5) Uani 1 1 d .
H20A H 1.0384 0.5332 -0.0821 0.053 Uiso 1 1 calc R
H20B H 0.9663 0.5553 -0.1924 0.053 Uiso 1 1 calc R
H20C H 0.8772 0.5178 -0.1142 0.053 Uiso 1 1 calc R
C17 C 1.0690(2) 0.8995(2) 0.1623(2) 0.0332(5) Uani 1 1 d .
C25 C 0.7943(2) 0.9643(2) 0.3674(2) 0.0336(5) Uani 1 1 d .
H25A H 0.8842 0.9859 0.4120 0.040 Uiso 1 1 calc R
C18 C 0.9680(2) 0.9655(2) 0.1344(2) 0.0311(5) Uani 1 1 d .
H18A H 0.9710 1.0526 0.1863 0.037 Uiso 1 1 calc R
C16 C 1.0673(2) 0.7703(2) 0.0814(2) 0.0331(5) Uani 1 1 d .
H16A H 1.1360 0.7262 0.0980 0.040 Uiso 1 1 calc R
C5 C 0.3139(2) 0.5834(2) -0.3180(2) 0.0328(5) Uani 1 1 d .
C3 C 0.7601(3) 0.6947(2) -0.2690(2) 0.0353(6) Uani 1 1 d .
H3A H 0.8326 0.7281 -0.2916 0.042 Uiso 1 1 calc R
C22 C 0.7492(2) 0.9766(2) 0.0077(2) 0.0333(5) Uani 1 1 d .
H22A H 0.6854 0.9203 -0.0668 0.050 Uiso 1 1 calc R
H22B H 0.7884 1.0485 -0.0011 0.050 Uiso 1 1 calc R
H22C H 0.7016 1.0070 0.0761 0.050 Uiso 1 1 calc R
C2 C 0.6418(3) 0.6246(2) -0.3429(2) 0.0362(6) Uani 1 1 d .
H2A H 0.6164 0.5997 -0.4271 0.043 Uiso 1 1 calc R
C7 C 0.1711(3) 0.3755(3) -0.4105(2) 0.0382(6) Uani 1 1 d .
C6 C 0.1854(2) 0.5074(3) -0.3658(2) 0.0390(6) Uani 1 1 d .
H6A H 0.1067 0.5468 -0.3676 0.047 Uiso 1 1 calc R
C28 C 0.5305(2) 0.8983(2) 0.2298(2) 0.0371(6) Uani 1 1 d .
H28A H 0.4410 0.8789 0.1849 0.044 Uiso 1 1 calc R
C26 C 0.6952(3) 1.0434(2) 0.4108(2) 0.0371(6) Uani 1 1 d .
H26A H 0.7175 1.1180 0.4856 0.045 Uiso 1 1 calc R
C27 C 0.5628(3) 1.0106(2) 0.3419(2) 0.0422(6) Uani 1 1 d .
H27A H 0.4956 1.0631 0.3702 0.051 Uiso 1 1 calc R
C13 C 0.5472(3) 0.3243(2) -0.3555(2) 0.0387(6) Uani 1 1 d .
H13A H 0.5211 0.2332 -0.3893 0.058 Uiso 1 1 calc R
H13B H 0.5939 0.3578 -0.2712 0.058 Uiso 1 1 calc R
H13C H 0.6074 0.3412 -0.4030 0.058 Uiso 1 1 calc R
C21 C 1.1765(3) 0.9671(3) 0.2792(2) 0.0471(7) Uani 1 1 d .
H21A H 1.2375 0.9081 0.2845 0.071 Uiso 1 1 calc R
H21B H 1.1321 0.9980 0.3496 0.071 Uiso 1 1 calc R
H21C H 1.2284 1.0383 0.2778 0.071 Uiso 1 1 calc R
C11 C 0.3282(3) 0.7269(3) -0.2665(3) 0.0518(7) Uani 1 1 d .
H11A H 0.4240 0.7619 -0.2380 0.078 Uiso 1 1 calc R
H11B H 0.2801 0.7616 -0.1987 0.078 Uiso 1 1 calc R
H11C H 0.2897 0.7491 -0.3300 0.078 Uiso 1 1 calc R
C12 C 0.0299(3) 0.2959(3) -0.4583(3) 0.0571(8) Uani 1 1 d .
H12A H 0.0397 0.2069 -0.4856 0.086 Uiso 1 1 calc R
H12B H -0.0169 0.3072 -0.5264 0.086 Uiso 1 1 calc R
H12C H -0.0227 0.3234 -0.3933 0.086 Uiso 1 1 calc R

loop_
_atom_site_aniso_label
_atom_site_aniso_U_11
_atom_site_aniso_U_22
_atom_site_aniso_U_33
_atom_site_aniso_U_23
_atom_site_aniso_U_13
_atom_site_aniso_U_12
Mn1 0.02885(19) 0.02117(18) 0.01828(16) 0.00890(13) 0.00720(13) 0.00187(13)
Cl1 0.0231(2) 0.0317(3) 0.0328(3) 0.0194(2) 0.0069(2) 0.0059(2)
N2 0.0306(9) 0.0248(9) 0.0205(8) 0.0115(7) 0.0079(7) 0.0009(7)
N1 0.0343(9) 0.0228(9) 0.0184(8) 0.0100(7) 0.0047(7) -0.0011(7)
C1 0.0286(10) 0.0182(10) 0.0195(9) 0.0088(8) 0.0044(8) 0.0031(8)
C14 0.0279(10) 0.0258(11) 0.0218(10) 0.0114(9) 0.0065(8) -0.0023(8)
C19 0.0330(11) 0.0266(11) 0.0265(10) 0.0136(9) 0.0123(9) 0.0017(9)
C23 0.0433(12) 0.0211(10) 0.0174(9) 0.0079(8) 0.0092(9) -0.0075(9)
C4 0.0334(11) 0.0249(11) 0.0161(9) 0.0102(8) 0.0002(8) -0.0057(8)
C24 0.0399(12) 0.0274(12) 0.0269(11) 0.0145(10) 0.0105(10) 0.0051(9)
C15 0.0278(10) 0.0289(11) 0.0263(10) 0.0105(9) 0.0104(9) 0.0015(9)
C9 0.0466(13) 0.0248(11) 0.0173(9) 0.0112(9) 0.0071(10) -0.0003(10)
C8 0.0526(14) 0.0266(12) 0.0220(10) 0.0106(9) 0.0049(10) -0.0093(10)
C20 0.0340(12) 0.0307(13) 0.0391(13) 0.0136(11) 0.0097(11) 0.0061(10)
C17 0.0284(11) 0.0411(14) 0.0262(11) 0.0124(10) 0.0061(9) -0.0031(10)
C25 0.0380(12) 0.0311(12) 0.0298(12) 0.0136(10) 0.0040(10) -0.0010(10)
C18 0.0386(12) 0.0272(11) 0.0251(10) 0.0087(9) 0.0114(10) -0.0005(9)
C16 0.0285(11) 0.0407(14) 0.0328(12) 0.0185(11) 0.0074(10) 0.0053(10)
C5 0.0413(13) 0.0291(12) 0.0260(11) 0.0128(10) 0.0008(10) 0.0020(10)
C3 0.0445(13) 0.0394(14) 0.0238(11) 0.0170(10) 0.0084(10) -0.0084(11)
C22 0.0413(12) 0.0276(12) 0.0323(12) 0.0138(10) 0.0096(10) 0.0069(10)
C2 0.0499(14) 0.0391(14) 0.0197(10) 0.0154(10) 0.0062(10) -0.0085(11)
C7 0.0426(13) 0.0434(15) 0.0243(11) 0.0155(11) 0.0005(10) -0.0117(11)
C6 0.0362(13) 0.0460(15) 0.0332(13) 0.0180(12) 0.0025(11) 0.0037(11)
C28 0.0345(12) 0.0318(13) 0.0371(13) 0.0107(11) 0.0031(11) -0.0025(10)
C26 0.0478(14) 0.0258(12) 0.0287(12) 0.0054(10) 0.0057(11) 0.0000(10)
C27 0.0419(13) 0.0317(13) 0.0412(14) 0.0047(11) 0.0120(12) 0.0066(11)
C13 0.0567(15) 0.0265(12) 0.0342(13) 0.0136(11) 0.0126(12) 0.0077(11)
C21 0.0392(14) 0.0555(18) 0.0331(13) 0.0106(13) 0.0013(12) 0.0002(12)
C11 0.0547(16) 0.0306(14) 0.0595(18) 0.0141(13) -0.0015(15) 0.0118(12)
C12 0.0525(17) 0.062(2) 0.0473(17) 0.0229(16) -0.0023(14) -0.0203(15)

loop_
_atom_type_symbol
_atom_type_description
_atom_type_scat_dispersion_real
_atom_type_scat_dispersion_imag
_atom_type_scat_source
C C 0.0033 0.0016 'International Tables Vol C Tables 4.2.6.8 and 6.1.1.4'
H H 0.0000 0.0000 'International Tables Vol C Tables 4.2.6.8 and 6.1.1.4'
N N 0.0061 0.0033 'International Tables Vol C Tables 4.2.6.8 and 6.1.1.4'
Mn Mn 0.3368 0.7283 'International Tables Vol C Tables 4.2.6.8 and 6.1.1.4'
Cl Cl 0.1484 0.1585 'International Tables Vol C Tables 4.2.6.8 and 6.1.1.4'

loop_
_geom_angle_atom_site_label_1
_geom_angle_atom_site_label_2
_geom_angle_atom_site_label_3
_geom_angle
_geom_angle_site_symmetry_1
_geom_angle_site_symmetry_3
C23 Mn1 C1 117.42(7) . .
C23 Mn1 Cl1 111.79(6) . 2_665
C1 Mn1 Cl1 111.45(6) . 2_665
C23 Mn1 Cl1 114.66(7) . .
C1 Mn1 Cl1 106.84(6) . .
Cl1 Mn1 Cl1 91.74(2) 2_665 .
Mn1 Cl1 Mn1 88.26(2) 2_665 .
C1 N2 C3 111.70(17) . .
C1 N2 C14 124.21(16) . .
C3 N2 C14 124.06(17) . .
C1 N1 C2 111.38(17) . .
C1 N1 C4 124.78(17) . .
C2 N1 C4 123.83(17) . .
N1 C1 N2 103.57(16) . .
N1 C1 Mn1 131.85(14) . .
N2 C1 Mn1 124.57(14) . .
C15 C14 C19 123.0(2) . .
C15 C14 N2 118.25(19) . .
C19 C14 N2 118.80(19) . .
C14 C19 C18 117.1(2) . .
C14 C19 C22 122.0(2) . .
C18 C19 C22 120.7(2) . .
C28 C23 C24 115.4(2) . .
C28 C23 Mn1 125.06(18) . .
C24 C23 Mn1 119.52(17) . .
C5 C4 C9 122.9(2) . .
C5 C4 N1 118.76(19) . .
C9 C4 N1 118.3(2) . .
C25 C24 C23 122.2(2) . .
C25 C24 H24A 118.9 . .
C23 C24 H24A 118.9 . .
C14 C15 C16 117.7(2) . .
C14 C15 C20 120.69(19) . .
C16 C15 C20 121.6(2) . .
C8 C9 C4 117.3(2) . .
C8 C9 C13 121.5(2) . .
C4 C9 C13 121.3(2) . .
C9 C8 C7 121.9(2) . .
C9 C8 H8A 119.1 . .
C7 C8 H8A 119.1 . .
C15 C20 H20A 109.5 . .
C15 C20 H20B 109.5 . .
H20A C20 H20B 109.5 . .
C15 C20 H20C 109.5 . .
H20A C20 H20C 109.5 . .
H20B C20 H20C 109.5 . .
C16 C17 C18 118.7(2) . .
C16 C17 C21 121.2(2) . .
C18 C17 C21 120.1(2) . .
C26 C25 C24 119.2(2) . .
C26 C25 H25A 120.4 . .
C24 C25 H25A 120.4 . .
C17 C18 C19 122.0(2) . .
C17 C18 H18A 119.0 . .
C19 C18 H18A 119.0 . .
C17 C16 C15 121.5(2) . .
C17 C16 H16A 119.3 . .
C15 C16 H16A 119.3 . .
C4 C5 C6 117.2(2) . .
C4 C5 C11 120.9(2) . .
C6 C5 C11 121.8(2) . .
C2 C3 N2 106.50(19) . .
C2 C3 H3A 126.8 . .
N2 C3 H3A 126.8 . .
C19 C22 H22A 109.5 . .
C19 C22 H22B 109.5 . .
H22A C22 H22B 109.5 . .
C19 C22 H22C 109.5 . .
H22A C22 H22C 109.5 . .
H22B C22 H22C 109.5 . .
C3 C2 N1 106.84(19) . .
C3 C2 H2A 126.6 . .
N1 C2 H2A 126.6 . .
C6 C7 C8 118.6(2) . .
C6 C7 C12 121.0(3) . .
C8 C7 C12 120.4(2) . .
C7 C6 C5 122.2(2) . .
C7 C6 H6A 118.9 . .
C5 C6 H6A 118.9 . .
C23 C28 C27 124.0(2) . .
C23 C28 H28A 118.0 . .
C27 C28 H28A 118.0 . .
C27 C26 C25 119.5(2) . .
C27 C26 H26A 120.2 . .
C25 C26 H26A 120.2 . .
C26 C27 C28 119.7(2) . .
C26 C27 H27A 120.2 . .
C28 C27 H27A 120.2 . .
C9 C13 H13A 109.5 . .
C9 C13 H13B 109.5 . .
H13A C13 H13B 109.5 . .
C9 C13 H13C 109.5 . .
H13A C13 H13C 109.5 . .
H13B C13 H13C 109.5 . .
C17 C21 H21A 109.5 . .
C17 C21 H21B 109.5 . .
H21A C21 H21B 109.5 . .
C17 C21 H21C 109.5 . .
H21A C21 H21C 109.5 . .
H21B C21 H21C 109.5 . .
C5 C11 H11A 109.5 . .
C5 C11 H11B 109.5 . .
H11A C11 H11B 109.5 . .
C5 C11 H11C 109.5 . .
H11A C11 H11C 109.5 . .
H11B C11 H11C 109.5 . .
C7 C12 H12A 109.5 . .
C7 C12 H12B 109.5 . .
H12A C12 H12B 109.5 . .
C7 C12 H12C 109.5 . .
H12A C12 H12C 109.5 . .
H12B C12 H12C 109.5 . .

loop_
_geom_bond_atom_site_label_1
_geom_bond_atom_site_label_2
_geom_bond_distance
_geom_bond_site_symmetry_2
Mn1 C23 2.121(2) .
Mn1 C1 2.202(2) .
Mn1 Cl1 2.4553(8) 2_665
Mn1 Cl1 2.4585(7) .
Cl1 Mn1 2.4553(8) 2_665
N2 C1 1.360(3) .
N2 C3 1.386(3) .
N2 C14 1.444(3) .
N1 C1 1.358(3) .
N1 C2 1.389(3) .
N1 C4 1.446(3) .
C14 C15 1.392(3) .
C14 C19 1.394(3) .
C19 C18 1.395(3) .
C19 C22 1.507(3) .
C23 C28 1.357(3) .
C23 C24 1.429(3) .
C4 C5 1.394(3) .
C4 C9 1.397(3) .
C24 C25 1.402(3) .
C24 H24A 0.9300 .
C15 C16 1.394(3) .
C15 C20 1.510(3) .
C9 C8 1.392(3) .
C9 C13 1.501(3) .
C8 C7 1.396(4) .
C8 H8A 0.9300 .
C20 H20A 0.9600 .
C20 H20B 0.9600 .
C20 H20C 0.9600 .
C17 C16 1.392(3) .
C17 C18 1.392(3) .
C17 C21 1.508(3) .
C25 C26 1.388(3) .
C25 H25A 0.9300 .
C18 H18A 0.9300 .
C16 H16A 0.9300 .
C5 C6 1.395(3) .
C5 C11 1.500(3) .
C3 C2 1.339(3) .
C3 H3A 0.9300 .
C22 H22A 0.9600 .
C22 H22B 0.9600 .
C22 H22C 0.9600 .
C2 H2A 0.9300 .
C7 C6 1.382(4) .
C7 C12 1.514(3) .
C6 H6A 0.9300 .
C28 C27 1.397(3) .
C28 H28A 0.9300 .
C26 C27 1.383(4) .
C26 H26A 0.9300 .
C27 H27A 0.9300 .
C13 H13A 0.9600 .
C13 H13B 0.9600 .
C13 H13C 0.9600 .
C21 H21A 0.9600 .
C21 H21B 0.9600 .
C21 H21C 0.9600 .
C11 H11A 0.9600 .
C11 H11B 0.9600 .
C11 H11C 0.9600 .
C12 H12A 0.9600 .
C12 H12B 0.9600 .
C12 H12C 0.9600 .
